data_4122481
loop_
_publ_author_name
'Xu, Xin'
'Kehr, Gerald'
'Daniliuc, Constantin G.'
'Erker, Gerhard'

_publ_section_title
;
 Formation of unsaturated vicinal zr(+)/p frustrated lewis pairs by the
 unique 1,1-carbozirconation reactions.
;
_journal_issue 35
_journal_name_full 'Journal of the American Chemical Society'
_journal_page_first 12431
_journal_page_last 12443
_journal_paper_doi 10.1021/ja5068146
_journal_volume 136
_journal_year 2014
_chemical_formula_sum 'C62 H42 B F30 P Si Zr'
_chemical_formula_weight 1518.05
_chemical_name_systematic
; 
 ? 
;
_space_group_IT_number 2
_symmetry_cell_setting triclinic
_symmetry_space_group_name_Hall '-P 1'
_symmetry_space_group_name_H-M 'P -1'
_atom_sites_solution_hydrogens geom
_atom_sites_solution_primary direct
_atom_sites_solution_secondary difmap
_audit_creation_method SHELXL-97
_cell_angle_alpha 62.0330(10)
_cell_angle_beta 68.5950(10)
_cell_angle_gamma 89.0860(10)
_cell_formula_units_Z 2
_cell_length_a 15.4699(3)
_cell_length_b 16.5362(2)
_cell_length_c 17.1816(2)
_cell_measurement_reflns_used 8970
_cell_measurement_temperature 223(2)
_cell_measurement_theta_max 28.28
_cell_measurement_theta_min 4.08
_cell_volume 3549.27(10)
_computing_cell_refinement 'Collect (Nonius B.V., 1998)'
_computing_data_collection 'Collect (Nonius B.V., 1998)'
_computing_data_reduction 'Denzo-SMN (Otwinowski & Minor, 1997)'
_computing_molecular_graphics 'XP (BrukerAXS, 2000)'
_computing_publication_material 'SHELXL-97 (Sheldrick, 1997)'
_computing_structure_refinement 'SHELXL-97 (Sheldrick, 1997)'
_computing_structure_solution 'SHELXS-97 (Sheldrick, 1990)'
_diffrn_ambient_temperature 223(2)
_diffrn_measured_fraction_theta_full 0.978
_diffrn_measured_fraction_theta_max 0.978
_diffrn_measurement_device_type 'Nonius KappaCCD APEXII'
_diffrn_measurement_method '\w and \f scans'
_diffrn_radiation_monochromator 'Montel mirror'
_diffrn_radiation_source 'rotating anode Nonius FR591'
_diffrn_radiation_type MoK\a
_diffrn_radiation_wavelength 0.71073
_diffrn_reflns_av_R_equivalents 0.040
_diffrn_reflns_av_sigmaI/netI 0.0306
_diffrn_reflns_limit_h_max 19
_diffrn_reflns_limit_h_min -17
_diffrn_reflns_limit_k_max 20
_diffrn_reflns_limit_k_min -17
_diffrn_reflns_limit_l_max 21
_diffrn_reflns_limit_l_min 0
_diffrn_reflns_number 33736
_diffrn_reflns_theta_full 26.37
_diffrn_reflns_theta_max 26.37
_diffrn_reflns_theta_min 4.15
_exptl_absorpt_coefficient_mu 0.309
_exptl_absorpt_correction_T_max 0.9908
_exptl_absorpt_correction_T_min 0.9268
_exptl_absorpt_correction_type multi-scan
_exptl_absorpt_process_details 'Denzo (Otwinowski, Borek, Majewski & Minor, 2003)'
_exptl_crystal_colour yellow
_exptl_crystal_density_diffrn 1.420
_exptl_crystal_density_method 'not measured'
_exptl_crystal_description plate
_exptl_crystal_F_000 1516
_exptl_crystal_size_max 0.25
_exptl_crystal_size_mid 0.13
_exptl_crystal_size_min 0.03
_refine_diff_density_max 0.616
_refine_diff_density_min -0.405
_refine_diff_density_rms 0.072
_refine_ls_extinction_method none
_refine_ls_goodness_of_fit_ref 1.067
_refine_ls_hydrogen_treatment constr
_refine_ls_matrix_type full
_refine_ls_number_parameters 880
_refine_ls_number_reflns 14199
_refine_ls_number_restraints 6
_refine_ls_restrained_S_all 1.073
_refine_ls_R_factor_all 0.0700
_refine_ls_R_factor_gt 0.0583
_refine_ls_shift/su_max 0.000
_refine_ls_shift/su_mean 0.000
_refine_ls_structure_factor_coef Fsqd
_refine_ls_weighting_details 'calc w=1/[\s^2^(Fo^2^)+(0.0761P)^2^+4.2055P] where P=(Fo^2^+2Fc^2^)/3'
_refine_ls_weighting_scheme calc
_refine_ls_wR_factor_gt 0.1546
_refine_ls_wR_factor_ref 0.1624
_reflns_number_gt 12183
_reflns_number_total 14199
_reflns_threshold_expression >2sigma(I)
_cod_data_source_file ja5068146_si_002.cif
_cod_data_source_block erk7364
_cod_depositor_comments 'Adding full bibliography for 4122478--4122491.cif.'
_cod_original_cell_volume 3549.27(9)
_cod_original_sg_symbol_H-M P-1
_cod_database_code 4122481

loop_
_symmetry_equiv_pos_as_xyz
'x, y, z'
'-x, -y, -z'

loop_
_atom_site_label
_atom_site_type_symbol
_atom_site_fract_x
_atom_site_fract_y
_atom_site_fract_z
_atom_site_U_iso_or_equiv
_atom_site_adp_type
_atom_site_occupancy
_atom_site_symmetry_multiplicity
_atom_site_calc_flag
_atom_site_refinement_flags
Zr1 Zr 0.72891(2) 0.29076(2) 0.88100(2) 0.03863(10) Uani 1 1 d .
P1 P 0.72468(6) 0.58856(7) 0.60941(7) 0.0512(2) Uani 1 1 d .
Si1 Si 0.84580(7) 0.48546(7) 0.73399(7) 0.0490(2) Uani 1 1 d .
B1 B 0.8506(2) 0.7609(2) -0.0135(3) 0.0406(7) Uani 1 1 d .
C1 C 0.7245(2) 0.4283(3) 0.7631(2) 0.0464(7) Uani 1 1 d .
C2 C 0.6709(2) 0.4700(3) 0.7147(2) 0.0483(8) Uani 1 1 d .
C3 C 0.5766(3) 0.4233(3) 0.7337(3) 0.0587(9) Uani 1 1 d .
H3A H 0.5824 0.4158 0.6794 0.088 Uiso 1 1 calc R
H3B H 0.5298 0.4615 0.7423 0.088 Uiso 1 1 calc R
H3C H 0.5571 0.3626 0.7915 0.088 Uiso 1 1 calc R
C4 C 0.8865(2) 0.3967(3) 0.8315(3) 0.0541(8) Uani 1 1 d .
H4A H 0.9546 0.4028 0.8035 0.081 Uiso 1 1 calc R
H4B H 0.8566 0.3339 0.8552 0.081 Uiso 1 1 calc R
H4C H 0.8685 0.4093 0.8845 0.081 Uiso 1 1 calc R
C5 C 0.9405(3) 0.5164(3) 0.6140(3) 0.0651(10) Uani 1 1 d .
H5A H 0.9378 0.5772 0.5657 0.098 Uiso 1 1 calc R
H5B H 0.9310 0.4701 0.5969 0.098 Uiso 1 1 calc R
H5C H 1.0018 0.5180 0.6171 0.098 Uiso 1 1 calc R
C6 C 0.8504(3) 0.5911(3) 0.7460(3) 0.0673(10) Uani 1 1 d .
H6A H 0.9123 0.6076 0.7422 0.101 Uiso 1 1 calc R
H6B H 0.8024 0.5786 0.8076 0.101 Uiso 1 1 calc R
H6C H 0.8390 0.6424 0.6944 0.101 Uiso 1 1 calc R
C11 C 0.8116(2) 0.1640(3) 0.8666(3) 0.0524(8) Uani 1 1 d .
C12 C 0.8483(2) 0.2404(3) 0.7723(3) 0.0512(8) Uani 1 1 d .
C13 C 0.7748(3) 0.2600(3) 0.7395(3) 0.0527(8) Uani 1 1 d .
C14 C 0.6919(2) 0.1945(3) 0.8146(3) 0.0529(9) Uani 1 1 d .
C15 C 0.7151(2) 0.1329(3) 0.8916(3) 0.0516(8) Uani 1 1 d .
C16 C 0.6491(2) 0.1960(2) 1.0633(2) 0.0479(7) Uani 1 1 d .
C17 C 0.6997(2) 0.2793(3) 1.0409(2) 0.0478(7) Uani 1 1 d .
C18 C 0.6578(3) 0.3538(2) 0.9948(2) 0.0492(8) Uani 1 1 d .
C19 C 0.5806(2) 0.3158(3) 0.9888(2) 0.0474(7) Uani 1 1 d .
C20 C 0.5755(2) 0.2189(3) 1.0301(2) 0.0483(8) Uani 1 1 d .
C21 C 0.8689(3) 0.1159(3) 0.9233(4) 0.0682(11) Uani 1 1 d .
H21A H 0.9210 0.0983 0.8856 0.102 Uiso 1 1 calc R
H21B H 0.8292 0.0605 0.9827 0.102 Uiso 1 1 calc R
H21C H 0.8936 0.1578 0.9384 0.102 Uiso 1 1 calc R
C22 C 0.9526(3) 0.2798(4) 0.7113(4) 0.0720(12) Uani 1 1 d .
H22A H 0.9780 0.3053 0.7409 0.108 Uiso 1 1 calc R
H22B H 0.9614 0.3288 0.6474 0.108 Uiso 1 1 calc R
H22C H 0.9852 0.2307 0.7066 0.108 Uiso 1 1 calc R
C23 C 0.7858(4) 0.3239(4) 0.6379(3) 0.0732(12) Uani 1 1 d .
H23A H 0.7929 0.2885 0.6048 0.110 Uiso 1 1 calc R
H23B H 0.8414 0.3723 0.6046 0.110 Uiso 1 1 calc R
H23C H 0.7303 0.3521 0.6385 0.110 Uiso 1 1 calc R
C24 C 0.6008(3) 0.1785(4) 0.8057(4) 0.0717(12) Uani 1 1 d .
H24A H 0.5922 0.2368 0.7589 0.108 Uiso 1 1 calc R
H24B H 0.5482 0.1557 0.8678 0.108 Uiso 1 1 calc R
H24C H 0.6037 0.1330 0.7848 0.108 Uiso 1 1 calc R
C25 C 0.6568(3) 0.0395(3) 0.9709(4) 0.0700(11) Uani 1 1 d .
H25A H 0.5919 0.0459 0.9988 0.105 Uiso 1 1 calc R
H25B H 0.6817 0.0139 1.0201 0.105 Uiso 1 1 calc R
H25C H 0.6588 -0.0020 0.9451 0.105 Uiso 1 1 calc R
C26 C 0.6585(4) 0.1009(3) 1.1321(3) 0.0741(12) Uani 1 1 d .
H26A H 0.7219 0.0906 1.1055 0.111 Uiso 1 1 calc R
H26B H 0.6130 0.0537 1.1419 0.111 Uiso 1 1 calc R
H26C H 0.6467 0.0971 1.1933 0.111 Uiso 1 1 calc R
C27 C 0.7739(3) 0.2833(4) 1.0772(3) 0.0720(12) Uani 1 1 d .
H27A H 0.8007 0.3478 1.0510 0.108 Uiso 1 1 calc R
H27B H 0.8235 0.2518 1.0571 0.108 Uiso 1 1 calc R
H27C H 0.7453 0.2527 1.1470 0.108 Uiso 1 1 calc R
C28 C 0.6756(4) 0.4518(3) 0.9763(3) 0.0731(12) Uani 1 1 d .
H28A H 0.6351 0.4549 1.0329 0.110 Uiso 1 1 calc R
H28B H 0.6620 0.4942 0.9217 0.110 Uiso 1 1 calc R
H28C H 0.7413 0.4692 0.9626 0.110 Uiso 1 1 calc R
C29 C 0.5036(3) 0.3660(4) 0.9661(3) 0.0743(13) Uani 1 1 d .
H29A H 0.4665 0.3306 0.9534 0.111 Uiso 1 1 calc R
H29B H 0.5316 0.4273 0.9097 0.111 Uiso 1 1 calc R
H29C H 0.4631 0.3724 1.0205 0.111 Uiso 1 1 calc R
C30 C 0.4911(3) 0.1523(4) 1.0561(4) 0.0749(13) Uani 1 1 d .
H30A H 0.4335 0.1720 1.0827 0.112 Uiso 1 1 calc R
H30B H 0.4915 0.0900 1.1035 0.112 Uiso 1 1 calc R
H30C H 0.4940 0.1521 0.9988 0.112 Uiso 1 1 calc R
C31 C 0.6955(3) 0.5811(3) 0.5176(2) 0.0543(8) Uani 1 1 d .
F32 F 0.85002(19) 0.5545(2) 0.45592(19) 0.0889(8) Uani 1 1 d .
C32 C 0.7653(3) 0.5646(3) 0.4513(3) 0.0675(11) Uani 1 1 d .
F33 F 0.8231(3) 0.5429(3) 0.3166(2) 0.1200(13) Uani 1 1 d .
C33 C 0.7522(4) 0.5594(4) 0.3776(3) 0.0819(15) Uani 1 1 d .
F34 F 0.6559(3) 0.5688(3) 0.2980(2) 0.1172(13) Uani 1 1 d .
C34 C 0.6690(4) 0.5718(3) 0.3678(3) 0.0783(14) Uani 1 1 d .
F35 F 0.5170(2) 0.6040(2) 0.4212(2) 0.0949(9) Uani 1 1 d .
C35 C 0.5994(4) 0.5903(3) 0.4305(3) 0.0699(12) Uani 1 1 d .
F36 F 0.53769(16) 0.6050(2) 0.56688(18) 0.0720(6) Uani 1 1 d .
C36 C 0.6120(3) 0.5920(3) 0.5054(3) 0.0571(9) Uani 1 1 d .
C41 C 0.6501(2) 0.6720(3) 0.6270(2) 0.0497(8) Uani 1 1 d .
F42 F 0.7402(2) 0.78009(19) 0.46419(17) 0.0886(8) Uani 1 1 d .
C42 C 0.6722(3) 0.7611(3) 0.5495(3) 0.0629(10) Uani 1 1 d .
F43 F 0.6503(3) 0.9166(2) 0.4771(2) 0.1327(15) Uani 1 1 d U
C43 C 0.6272(4) 0.8320(3) 0.5541(3) 0.0806(14) Uani 1 1 d .
F44 F 0.5152(3) 0.8834(2) 0.6478(2) 0.1160(12) Uani 1 1 d .
C44 C 0.5588(4) 0.8154(3) 0.6405(3) 0.0761(12) Uani 1 1 d .
F45 F 0.4696(2) 0.7136(2) 0.8025(2) 0.0934(9) Uani 1 1 d .
C45 C 0.5352(3) 0.7293(3) 0.7194(3) 0.0621(10) Uani 1 1 d .
F46 F 0.5562(2) 0.57733(18) 0.79386(17) 0.0855(8) Uani 1 1 d .
C46 C 0.5813(3) 0.6591(3) 0.7120(3) 0.0542(8) Uani 1 1 d .
C51 C 0.7998(2) 0.7972(2) -0.0906(2) 0.0417(7) Uani 1 1 d .
F52 F 0.82480(15) 0.94833(13) -0.11265(16) 0.0549(5) Uani 1 1 d .
C52 C 0.7951(2) 0.8909(2) -0.1373(2) 0.0464(7) Uani 1 1 d .
F53 F 0.7565(2) 1.02323(17) -0.24702(19) 0.0765(7) Uani 1 1 d .
C53 C 0.7614(3) 0.9318(3) -0.2080(3) 0.0543(8) Uani 1 1 d .
F54 F 0.6966(2) 0.9156(2) -0.3058(2) 0.0886(8) Uani 1 1 d .
C54 C 0.7314(3) 0.8779(3) -0.2377(3) 0.0610(10) Uani 1 1 d .
F55 F 0.7027(2) 0.7311(2) -0.2214(2) 0.0825(8) Uani 1 1 d .
C55 C 0.7342(3) 0.7855(3) -0.1948(3) 0.0584(9) Uani 1 1 d .
F56 F 0.76891(18) 0.65498(15) -0.08725(16) 0.0622(6) Uani 1 1 d .
C56 C 0.7679(2) 0.7469(2) -0.1233(2) 0.0478(7) Uani 1 1 d .
C61 C 0.8422(2) 0.6461(2) 0.0452(2) 0.0418(7) Uani 1 1 d .
F62 F 0.67664(14) 0.62499(15) 0.09826(16) 0.0557(5) Uani 1 1 d .
C62 C 0.7550(2) 0.5877(2) 0.0990(2) 0.0457(7) Uani 1 1 d .
F63 F 0.65233(19) 0.44073(17) 0.20531(19) 0.0788(7) Uani 1 1 d .
C63 C 0.7399(3) 0.4931(3) 0.1548(3) 0.0556(9) Uani 1 1 d .
F64 F 0.8038(2) 0.35697(16) 0.2164(2) 0.0855(8) Uani 1 1 d .
C64 C 0.8165(3) 0.4499(2) 0.1613(3) 0.0601(10) Uani 1 1 d .
F65 F 0.9811(2) 0.46395(17) 0.1172(2) 0.0778(7) Uani 1 1 d .
C65 C 0.9051(3) 0.5032(3) 0.1114(3) 0.0557(9) Uani 1 1 d .
F66 F 1.00662(14) 0.64531(15) 0.01081(17) 0.0625(6) Uani 1 1 d .
C66 C 0.9168(3) 0.5986(2) 0.0552(3) 0.0485(8) Uani 1 1 d .
C71 C 0.7997(2) 0.7820(2) 0.0765(2) 0.0405(6) Uani 1 1 d .
F72 F 0.65728(13) 0.81641(15) 0.05388(15) 0.0514(5) Uani 1 1 d .
C72 C 0.7119(2) 0.8066(2) 0.1031(2) 0.0422(7) Uani 1 1 d .
F73 F 0.58715(14) 0.84651(18) 0.20074(17) 0.0643(6) Uani 1 1 d .
C73 C 0.6728(2) 0.8219(2) 0.1799(3) 0.0471(7) Uani 1 1 d .
F74 F 0.68315(16) 0.82668(19) 0.31076(17) 0.0678(6) Uani 1 1 d .
C74 C 0.7205(2) 0.8117(2) 0.2366(2) 0.0481(7) Uani 1 1 d .
F75 F 0.85371(15) 0.77318(17) 0.27074(16) 0.0611(5) Uani 1 1 d .
C75 C 0.8063(2) 0.7846(2) 0.2152(2) 0.0469(7) Uani 1 1 d .
F76 F 0.92741(13) 0.74178(14) 0.12318(15) 0.0511(5) Uani 1 1 d .
C76 C 0.8428(2) 0.7700(2) 0.1382(2) 0.0436(7) Uani 1 1 d .
C81 C 0.9596(2) 0.8182(2) -0.0842(2) 0.0460(7) Uani 1 1 d .
F82 F 0.96331(15) 0.92255(14) -0.02544(17) 0.0579(5) Uani 1 1 d .
C82 C 1.0048(2) 0.8929(2) -0.0885(3) 0.0497(8) Uani 1 1 d .
F83 F 1.13344(19) 1.01408(18) -0.1548(2) 0.0871(8) Uani 1 1 d .
C83 C 1.0941(3) 0.9428(3) -0.1567(3) 0.0621(10) Uani 1 1 d .
F84 F 1.22920(19) 0.9695(2) -0.2925(2) 0.1054(11) Uani 1 1 d .
C84 C 1.1425(3) 0.9211(3) -0.2266(3) 0.0728(13) Uani 1 1 d .
F85 F 1.1463(2) 0.8278(2) -0.29650(19) 0.0975(10) Uani 1 1 d .
C85 C 1.1012(3) 0.8506(3) -0.2287(3) 0.0690(12) Uani 1 1 d .
F86 F 0.97522(17) 0.73180(17) -0.16417(17) 0.0671(6) Uani 1 1 d .
C86 C 1.0117(3) 0.8007(3) -0.1586(3) 0.0548(9) Uani 1 1 d .

loop_
_atom_site_aniso_label
_atom_site_aniso_U_11
_atom_site_aniso_U_22
_atom_site_aniso_U_33
_atom_site_aniso_U_23
_atom_site_aniso_U_13
_atom_site_aniso_U_12
Zr1 0.03318(16) 0.04441(17) 0.04480(18) -0.02692(14) -0.01612(13) 0.01132(12)
P1 0.0426(4) 0.0630(6) 0.0435(5) -0.0245(4) -0.0157(4) 0.0123(4)
Si1 0.0402(5) 0.0567(6) 0.0494(5) -0.0286(5) -0.0143(4) 0.0095(4)
B1 0.0384(17) 0.0403(18) 0.0494(19) -0.0255(16) -0.0200(15) 0.0109(14)
C1 0.0426(17) 0.061(2) 0.0425(17) -0.0325(16) -0.0159(14) 0.0221(15)
C2 0.0421(17) 0.061(2) 0.0452(17) -0.0300(16) -0.0165(14) 0.0153(15)
C3 0.049(2) 0.068(2) 0.057(2) -0.0273(19) -0.0251(17) 0.0129(17)
C4 0.0407(17) 0.069(2) 0.062(2) -0.0389(19) -0.0227(16) 0.0098(16)
C5 0.047(2) 0.083(3) 0.057(2) -0.035(2) -0.0120(18) 0.0120(19)
C6 0.070(3) 0.061(2) 0.065(2) -0.032(2) -0.019(2) 0.006(2)
C11 0.0482(18) 0.057(2) 0.076(2) -0.046(2) -0.0324(18) 0.0231(16)
C12 0.0386(17) 0.064(2) 0.068(2) -0.048(2) -0.0194(16) 0.0192(15)
C13 0.053(2) 0.065(2) 0.061(2) -0.0466(19) -0.0245(17) 0.0222(17)
C14 0.0427(17) 0.064(2) 0.077(2) -0.051(2) -0.0291(18) 0.0167(16)
C15 0.0481(18) 0.0524(19) 0.068(2) -0.0405(18) -0.0237(17) 0.0152(15)
C16 0.0442(17) 0.0501(19) 0.0459(17) -0.0233(15) -0.0155(15) 0.0125(14)
C17 0.0403(16) 0.063(2) 0.0420(17) -0.0291(16) -0.0139(14) 0.0073(15)
C18 0.0528(19) 0.0503(19) 0.0401(16) -0.0262(15) -0.0092(15) 0.0097(15)
C19 0.0378(16) 0.059(2) 0.0443(17) -0.0274(16) -0.0141(14) 0.0178(14)
C20 0.0365(16) 0.057(2) 0.0487(18) -0.0294(16) -0.0101(14) 0.0075(14)
C21 0.063(2) 0.068(3) 0.100(3) -0.050(3) -0.049(2) 0.029(2)
C22 0.0411(19) 0.095(3) 0.092(3) -0.062(3) -0.017(2) 0.020(2)
C23 0.082(3) 0.096(3) 0.062(2) -0.053(3) -0.031(2) 0.030(3)
C24 0.056(2) 0.089(3) 0.105(3) -0.066(3) -0.045(2) 0.020(2)
C25 0.063(2) 0.053(2) 0.094(3) -0.043(2) -0.023(2) 0.0058(18)
C26 0.082(3) 0.062(3) 0.064(3) -0.023(2) -0.026(2) 0.021(2)
C27 0.062(2) 0.101(3) 0.063(2) -0.042(2) -0.033(2) 0.007(2)
C28 0.083(3) 0.056(2) 0.067(3) -0.040(2) -0.005(2) 0.006(2)
C29 0.057(2) 0.096(3) 0.057(2) -0.031(2) -0.0200(19) 0.041(2)
C30 0.043(2) 0.086(3) 0.096(3) -0.056(3) -0.014(2) 0.000(2)
C31 0.058(2) 0.059(2) 0.0403(17) -0.0230(16) -0.0156(16) 0.0126(17)
F32 0.0674(16) 0.114(2) 0.0669(15) -0.0452(16) -0.0087(13) 0.0324(15)
C32 0.068(3) 0.066(2) 0.045(2) -0.0233(18) -0.0062(19) 0.012(2)
F33 0.134(3) 0.145(3) 0.0747(19) -0.076(2) -0.0068(19) 0.030(2)
C33 0.104(4) 0.079(3) 0.048(2) -0.038(2) -0.007(2) 0.005(3)
F34 0.172(3) 0.116(3) 0.0650(17) -0.0504(18) -0.040(2) -0.014(2)
C34 0.111(4) 0.069(3) 0.039(2) -0.0246(19) -0.016(2) -0.010(3)
F35 0.106(2) 0.104(2) 0.0810(18) -0.0344(16) -0.0593(17) -0.0036(17)
C35 0.088(3) 0.061(2) 0.056(2) -0.0189(19) -0.037(2) -0.004(2)
F36 0.0568(13) 0.1048(19) 0.0779(15) -0.0579(15) -0.0344(12) 0.0255(13)
C36 0.064(2) 0.063(2) 0.0484(19) -0.0290(18) -0.0242(18) 0.0104(18)
C41 0.0489(18) 0.060(2) 0.0440(17) -0.0276(16) -0.0196(15) 0.0094(16)
F42 0.105(2) 0.0738(16) 0.0477(13) -0.0232(12) -0.0003(13) 0.0101(15)
C42 0.068(2) 0.060(2) 0.0449(19) -0.0244(18) -0.0100(18) 0.0056(19)
F43 0.180(4) 0.0670(18) 0.0751(19) -0.0116(15) -0.008(2) 0.038(2)
C43 0.106(4) 0.056(2) 0.051(2) -0.0181(19) -0.014(2) 0.015(2)
F44 0.151(3) 0.080(2) 0.096(2) -0.0482(18) -0.024(2) 0.053(2)
C44 0.092(3) 0.058(2) 0.072(3) -0.034(2) -0.023(3) 0.022(2)
F45 0.102(2) 0.0904(19) 0.0667(16) -0.0457(15) -0.0042(15) 0.0274(16)
C45 0.063(2) 0.065(2) 0.051(2) -0.0306(19) -0.0136(18) 0.0114(19)
F46 0.101(2) 0.0685(15) 0.0465(12) -0.0168(11) -0.0054(13) 0.0248(14)
C46 0.055(2) 0.056(2) 0.0454(18) -0.0236(16) -0.0161(16) 0.0080(16)
C51 0.0404(16) 0.0443(17) 0.0456(17) -0.0256(14) -0.0182(14) 0.0104(13)
F52 0.0593(12) 0.0437(10) 0.0705(13) -0.0309(10) -0.0319(11) 0.0124(9)
C52 0.0443(17) 0.0478(18) 0.0489(18) -0.0259(15) -0.0182(15) 0.0113(14)
F53 0.0951(18) 0.0569(13) 0.0779(16) -0.0236(12) -0.0496(15) 0.0323(13)
C53 0.054(2) 0.052(2) 0.052(2) -0.0212(17) -0.0235(17) 0.0180(16)
F54 0.113(2) 0.106(2) 0.0812(17) -0.0490(16) -0.0712(17) 0.0467(18)
C54 0.063(2) 0.075(3) 0.053(2) -0.032(2) -0.0336(19) 0.029(2)
F55 0.106(2) 0.0979(19) 0.0943(19) -0.0672(17) -0.0662(17) 0.0310(16)
C55 0.063(2) 0.076(3) 0.062(2) -0.047(2) -0.0342(19) 0.0219(19)
F56 0.0899(16) 0.0514(12) 0.0700(14) -0.0384(11) -0.0464(13) 0.0183(11)
C56 0.0504(18) 0.0521(19) 0.0493(18) -0.0295(16) -0.0230(15) 0.0153(15)
C61 0.0490(17) 0.0412(16) 0.0448(16) -0.0256(14) -0.0232(14) 0.0119(13)
F62 0.0435(10) 0.0567(12) 0.0653(13) -0.0278(10) -0.0237(10) 0.0041(9)
C62 0.0491(18) 0.0474(18) 0.0494(18) -0.0276(15) -0.0242(15) 0.0084(14)
F63 0.0809(17) 0.0586(14) 0.0748(16) -0.0189(12) -0.0274(13) -0.0173(12)
C63 0.068(2) 0.0478(19) 0.054(2) -0.0250(16) -0.0275(18) -0.0017(17)
F64 0.133(2) 0.0389(12) 0.0818(17) -0.0200(11) -0.0546(17) 0.0160(13)
C64 0.091(3) 0.0390(18) 0.059(2) -0.0234(17) -0.040(2) 0.0130(19)
F65 0.0926(18) 0.0632(14) 0.0896(17) -0.0388(13) -0.0493(15) 0.0457(13)
C65 0.073(2) 0.051(2) 0.060(2) -0.0332(18) -0.036(2) 0.0275(18)
F66 0.0449(11) 0.0595(13) 0.0771(15) -0.0290(11) -0.0258(11) 0.0195(9)
C66 0.0529(19) 0.0491(18) 0.0518(19) -0.0294(16) -0.0240(16) 0.0143(15)
C71 0.0363(15) 0.0389(15) 0.0490(17) -0.0229(14) -0.0186(14) 0.0063(12)
F72 0.0400(10) 0.0697(13) 0.0611(12) -0.0391(11) -0.0285(9) 0.0173(9)
C72 0.0360(15) 0.0444(17) 0.0525(18) -0.0264(15) -0.0211(14) 0.0075(13)
F73 0.0399(10) 0.0948(17) 0.0720(14) -0.0527(13) -0.0220(10) 0.0260(11)
C73 0.0356(15) 0.0556(19) 0.0533(19) -0.0300(16) -0.0172(14) 0.0115(14)
F74 0.0628(13) 0.0970(18) 0.0615(13) -0.0534(13) -0.0245(11) 0.0215(12)
C74 0.0473(18) 0.0533(19) 0.0463(18) -0.0289(16) -0.0158(15) 0.0077(15)
F75 0.0576(12) 0.0832(15) 0.0634(13) -0.0433(12) -0.0364(11) 0.0175(11)
C75 0.0470(18) 0.0512(19) 0.0501(18) -0.0263(15) -0.0256(15) 0.0076(14)
F76 0.0390(9) 0.0628(12) 0.0633(12) -0.0349(10) -0.0281(9) 0.0171(9)
C76 0.0373(15) 0.0460(17) 0.0528(18) -0.0255(15) -0.0224(14) 0.0109(13)
C81 0.0397(16) 0.0431(17) 0.0516(18) -0.0201(15) -0.0196(15) 0.0118(13)
F82 0.0539(11) 0.0493(11) 0.0731(14) -0.0319(10) -0.0260(11) 0.0027(9)
C82 0.0414(17) 0.0409(17) 0.058(2) -0.0170(15) -0.0214(16) 0.0076(14)
F83 0.0688(15) 0.0634(15) 0.0955(19) -0.0145(14) -0.0318(14) -0.0199(12)
C83 0.048(2) 0.046(2) 0.066(2) -0.0077(17) -0.0225(19) -0.0044(16)
F84 0.0522(14) 0.109(2) 0.0722(17) -0.0020(16) 0.0011(13) -0.0094(14)
C84 0.045(2) 0.064(3) 0.057(2) 0.002(2) -0.0099(18) 0.0043(18)
F85 0.0861(19) 0.107(2) 0.0620(15) -0.0353(15) -0.0018(14) 0.0352(17)
C85 0.057(2) 0.072(3) 0.049(2) -0.0183(19) -0.0083(18) 0.025(2)
F86 0.0739(15) 0.0660(14) 0.0647(14) -0.0418(12) -0.0192(12) 0.0219(12)
C86 0.051(2) 0.051(2) 0.057(2) -0.0250(17) -0.0195(17) 0.0192(16)

loop_
_atom_type_symbol
_atom_type_description
_atom_type_scat_dispersion_real
_atom_type_scat_dispersion_imag
_atom_type_scat_source
C C 0.0033 0.0016 'International Tables Vol C Tables 4.2.6.8 and 6.1.1.4'
H H 0.0000 0.0000 'International Tables Vol C Tables 4.2.6.8 and 6.1.1.4'
B B 0.0013 0.0007 'International Tables Vol C Tables 4.2.6.8 and 6.1.1.4'
F F 0.0171 0.0103 'International Tables Vol C Tables 4.2.6.8 and 6.1.1.4'
Si Si 0.0817 0.0704 'International Tables Vol C Tables 4.2.6.8 and 6.1.1.4'
P P 0.1023 0.0942 'International Tables Vol C Tables 4.2.6.8 and 6.1.1.4'
Zr Zr -2.9673 0.5597 'International Tables Vol C Tables 4.2.6.8 and 6.1.1.4'

loop_
_geom_angle_atom_site_label_1
_geom_angle_atom_site_label_2
_geom_angle_atom_site_label_3
_geom_angle
C1 Zr1 C11 128.67(12)
C1 Zr1 C14 95.49(13)
C11 Zr1 C14 54.15(11)
C1 Zr1 C17 117.28(12)
C11 Zr1 C17 110.40(12)
C14 Zr1 C17 140.07(13)
C1 Zr1 C20 113.45(11)
C11 Zr1 C20 109.31(12)
C14 Zr1 C20 93.81(12)
C17 Zr1 C20 53.69(11)
C1 Zr1 C18 86.96(11)
C11 Zr1 C18 142.76(12)
C14 Zr1 C18 144.50(12)
C17 Zr1 C18 32.43(12)
C20 Zr1 C18 53.64(11)
C1 Zr1 C16 137.53(11)
C11 Zr1 C16 93.48(12)
C14 Zr1 C16 107.90(13)
C17 Zr1 C16 32.22(11)
C20 Zr1 C16 32.62(11)
C18 Zr1 C16 53.60(11)
C1 Zr1 C15 127.46(12)
C11 Zr1 C15 32.79(11)
C14 Zr1 C15 32.35(12)
C17 Zr1 C15 113.04(12)
C20 Zr1 C15 84.79(12)
C18 Zr1 C15 135.89(12)
C16 Zr1 C15 83.87(12)
C1 Zr1 C19 85.05(11)
C11 Zr1 C19 141.48(13)
C14 Zr1 C19 112.38(11)
C17 Zr1 C19 53.58(11)
C20 Zr1 C19 32.17(11)
C18 Zr1 C19 32.40(12)
C16 Zr1 C19 53.56(11)
C15 Zr1 C19 114.67(12)
C1 Zr1 C12 96.89(12)
C11 Zr1 C12 32.31(13)
C14 Zr1 C12 53.53(11)
C17 Zr1 C12 135.01(12)
C20 Zr1 C12 138.10(12)
C18 Zr1 C12 161.34(12)
C16 Zr1 C12 125.56(12)
C15 Zr1 C12 53.43(12)
C19 Zr1 C12 165.85(12)
C1 Zr1 C13 78.25(12)
C11 Zr1 C13 53.73(12)
C14 Zr1 C13 32.35(12)
C17 Zr1 C13 164.04(12)
C20 Zr1 C13 125.77(12)
C18 Zr1 C13 163.21(12)
C16 Zr1 C13 137.09(12)
C15 Zr1 C13 53.41(13)
C19 Zr1 C13 136.47(11)
C12 Zr1 C13 32.14(11)
C1 Zr1 Si1 38.46(9)
C11 Zr1 Si1 113.54(9)
C14 Zr1 Si1 116.45(10)
C17 Zr1 Si1 103.48(9)
C20 Zr1 Si1 136.61(8)
C18 Zr1 Si1 86.85(8)
C16 Zr1 Si1 135.61(8)
C15 Zr1 Si1 137.14(9)
C19 Zr1 Si1 104.67(9)
C12 Zr1 Si1 84.97(9)
C13 Zr1 Si1 86.46(9)
C31 P1 C41 99.42(16)
C31 P1 C2 101.69(17)
C41 P1 C2 109.48(16)
C6 Si1 C5 106.2(2)
C6 Si1 C1 116.05(18)
C5 Si1 C1 116.63(17)
C6 Si1 C4 103.34(19)
C5 Si1 C4 107.12(18)
C1 Si1 C4 106.38(16)
C6 Si1 Zr1 129.60(14)
C5 Si1 Zr1 123.87(15)
C1 Si1 Zr1 47.54(11)
C4 Si1 Zr1 59.16(11)
C81 B1 C51 101.5(3)
C81 B1 C71 113.7(3)
C51 B1 C71 113.1(2)
C81 B1 C61 113.5(3)
C51 B1 C61 114.0(3)
C71 B1 C61 101.6(3)
C2 C1 Si1 124.2(3)
C2 C1 Zr1 141.7(3)
Si1 C1 Zr1 94.00(14)
C1 C2 C3 124.6(3)
C1 C2 P1 116.1(3)
C3 C2 P1 118.9(3)
C2 C3 H3A 109.5
C2 C3 H3B 109.5
H3A C3 H3B 109.5
C2 C3 H3C 109.5
H3A C3 H3C 109.5
H3B C3 H3C 109.5
Si1 C4 H4A 109.5
Si1 C4 H4B 109.5
H4A C4 H4B 109.5
Si1 C4 H4C 109.5
H4A C4 H4C 109.5
H4B C4 H4C 109.5
Si1 C5 H5A 109.5
Si1 C5 H5B 109.5
H5A C5 H5B 109.5
Si1 C5 H5C 109.5
H5A C5 H5C 109.5
H5B C5 H5C 109.5
Si1 C6 H6A 109.5
Si1 C6 H6B 109.5
H6A C6 H6B 109.5
Si1 C6 H6C 109.5
H6A C6 H6C 109.5
H6B C6 H6C 109.5
C12 C11 C15 107.8(3)
C12 C11 C21 125.1(3)
C15 C11 C21 126.5(4)
C12 C11 Zr1 75.54(19)
C15 C11 Zr1 74.89(19)
C21 C11 Zr1 122.6(3)
C11 C12 C13 108.6(3)
C11 C12 C22 124.0(4)
C13 C12 C22 126.3(4)
C11 C12 Zr1 72.15(19)
C13 C12 Zr1 74.52(18)
C22 C12 Zr1 129.0(3)
C12 C13 C14 107.5(3)
C12 C13 C23 126.4(4)
C14 C13 C23 124.9(4)
C12 C13 Zr1 73.34(19)
C14 C13 Zr1 72.35(19)
C23 C13 Zr1 129.5(3)
C15 C14 C13 108.3(3)
C15 C14 C24 124.6(4)
C13 C14 C24 125.7(4)
C15 C14 Zr1 74.3(2)
C13 C14 Zr1 75.30(19)
C24 C14 Zr1 127.3(3)
C14 C15 C11 107.7(3)
C14 C15 C25 124.4(3)
C11 C15 C25 126.0(4)
C14 C15 Zr1 73.3(2)
C11 C15 Zr1 72.32(19)
C25 C15 Zr1 132.3(3)
C17 C16 C20 107.8(3)
C17 C16 C26 123.2(4)
C20 C16 C26 127.3(4)
C17 C16 Zr1 73.64(19)
C20 C16 Zr1 73.51(19)
C26 C16 Zr1 130.3(3)
C16 C17 C18 108.4(3)
C16 C17 C27 123.9(4)
C18 C17 C27 126.9(4)
C16 C17 Zr1 74.14(19)
C18 C17 Zr1 73.99(19)
C27 C17 Zr1 126.3(2)
C17 C18 C19 107.7(3)
C17 C18 C28 126.5(4)
C19 C18 C28 124.3(4)
C17 C18 Zr1 73.59(19)
C19 C18 Zr1 74.08(19)
C28 C18 Zr1 128.9(2)
C20 C19 C18 108.2(3)
C20 C19 C29 124.9(4)
C18 C19 C29 125.2(4)
C20 C19 Zr1 73.49(18)
C18 C19 Zr1 73.52(18)
C29 C19 Zr1 130.5(2)
C19 C20 C16 108.0(3)
C19 C20 C30 123.4(3)
C16 C20 C30 126.9(4)
C19 C20 Zr1 74.33(19)
C16 C20 Zr1 73.87(19)
C30 C20 Zr1 129.7(3)
C11 C21 H21A 109.5
C11 C21 H21B 109.5
H21A C21 H21B 109.5
C11 C21 H21C 109.5
H21A C21 H21C 109.5
H21B C21 H21C 109.5
C12 C22 H22A 109.5
C12 C22 H22B 109.5
H22A C22 H22B 109.5
C12 C22 H22C 109.5
H22A C22 H22C 109.5
H22B C22 H22C 109.5
C13 C23 H23A 109.5
C13 C23 H23B 109.5
H23A C23 H23B 109.5
C13 C23 H23C 109.5
H23A C23 H23C 109.5
H23B C23 H23C 109.5
C14 C24 H24A 109.5
C14 C24 H24B 109.5
H24A C24 H24B 109.5
C14 C24 H24C 109.5
H24A C24 H24C 109.5
H24B C24 H24C 109.5
C15 C25 H25A 109.5
C15 C25 H25B 109.5
H25A C25 H25B 109.5
C15 C25 H25C 109.5
H25A C25 H25C 109.5
H25B C25 H25C 109.5
C16 C26 H26A 109.5
C16 C26 H26B 109.5
H26A C26 H26B 109.5
C16 C26 H26C 109.5
H26A C26 H26C 109.5
H26B C26 H26C 109.5
C17 C27 H27A 109.5
C17 C27 H27B 109.5
H27A C27 H27B 109.5
C17 C27 H27C 109.5
H27A C27 H27C 109.5
H27B C27 H27C 109.5
C18 C28 H28A 109.5
C18 C28 H28B 109.5
H28A C28 H28B 109.5
C18 C28 H28C 109.5
H28A C28 H28C 109.5
H28B C28 H28C 109.5
C19 C29 H29A 109.5
C19 C29 H29B 109.5
H29A C29 H29B 109.5
C19 C29 H29C 109.5
H29A C29 H29C 109.5
H29B C29 H29C 109.5
C20 C30 H30A 109.5
C20 C30 H30B 109.5
H30A C30 H30B 109.5
C20 C30 H30C 109.5
H30A C30 H30C 109.5
H30B C30 H30C 109.5
C36 C31 C32 115.2(4)
C36 C31 P1 127.5(3)
C32 C31 P1 117.3(3)
F32 C32 C31 119.8(4)
F32 C32 C33 117.6(4)
C31 C32 C33 122.5(5)
F33 C33 C34 120.9(5)
F33 C33 C32 118.9(5)
C34 C33 C32 120.2(4)
F34 C34 C33 121.1(5)
F34 C34 C35 120.0(6)
C33 C34 C35 118.9(4)
F35 C35 C34 119.8(4)
F35 C35 C36 119.8(4)
C34 C35 C36 120.4(5)
F36 C36 C31 121.0(3)
F36 C36 C35 116.2(4)
C31 C36 C35 122.8(4)
C46 C41 C42 115.2(3)
C46 C41 P1 127.3(3)
C42 C41 P1 117.1(3)
F42 C42 C43 117.6(4)
F42 C42 C41 119.0(4)
C43 C42 C41 123.4(4)
F43 C43 C44 119.6(4)
F43 C43 C42 121.2(4)
C44 C43 C42 119.1(4)
F44 C44 C45 119.7(4)
F44 C44 C43 120.5(4)
C45 C44 C43 119.9(4)
F45 C45 C44 119.8(4)
F45 C45 C46 120.6(4)
C44 C45 C46 119.6(4)
F46 C46 C41 121.4(3)
F46 C46 C45 115.7(3)
C41 C46 C45 122.8(4)
C56 C51 C52 113.0(3)
C56 C51 B1 127.7(3)
C52 C51 B1 119.0(3)
F52 C52 C53 115.7(3)
F52 C52 C51 119.1(3)
C53 C52 C51 125.2(3)
F53 C53 C52 120.9(3)
F53 C53 C54 120.3(3)
C52 C53 C54 118.8(3)
F54 C54 C55 120.8(4)
F54 C54 C53 120.2(4)
C55 C54 C53 118.9(3)
F55 C55 C54 119.6(3)
F55 C55 C56 120.0(4)
C54 C55 C56 120.4(3)
F56 C56 C51 121.2(3)
F56 C56 C55 115.1(3)
C51 C56 C55 123.7(3)
C62 C61 C66 113.0(3)
C62 C61 B1 120.5(3)
C66 C61 B1 126.2(3)
F62 C62 C63 115.8(3)
F62 C62 C61 119.0(3)
C63 C62 C61 125.2(3)
F63 C63 C62 121.7(4)
F63 C63 C64 119.0(3)
C62 C63 C64 119.2(4)
F64 C64 C65 120.4(4)
F64 C64 C63 120.6(4)
C65 C64 C63 119.0(3)
F65 C65 C64 120.7(3)
F65 C65 C66 119.7(4)
C64 C65 C66 119.6(3)
F66 C66 C65 115.0(3)
F66 C66 C61 120.9(3)
C65 C66 C61 124.0(3)
C72 C71 C76 112.9(3)
C72 C71 B1 126.8(3)
C76 C71 B1 120.2(3)
F72 C72 C73 114.9(3)
F72 C72 C71 121.0(3)
C73 C72 C71 124.0(3)
F73 C73 C74 119.2(3)
F73 C73 C72 120.6(3)
C74 C73 C72 120.2(3)
F74 C74 C75 121.4(3)
F74 C74 C73 120.6(3)
C75 C74 C73 118.0(3)
F75 C75 C76 121.1(3)
F75 C75 C74 119.0(3)
C76 C75 C74 119.9(3)
F76 C76 C75 116.1(3)
F76 C76 C71 119.1(3)
C75 C76 C71 124.8(3)
C82 C81 C86 113.3(3)
C82 C81 B1 127.6(3)
C86 C81 B1 118.5(3)
F82 C82 C83 114.8(3)
F82 C82 C81 121.5(3)
C83 C82 C81 123.7(4)
F83 C83 C84 119.8(4)
F83 C83 C82 119.8(4)
C84 C83 C82 120.3(4)
F84 C84 C85 120.7(5)
F84 C84 C83 120.2(5)
C85 C84 C83 119.1(4)
F85 C85 C84 120.7(4)
F85 C85 C86 119.8(5)
C84 C85 C86 119.5(4)
F86 C86 C85 116.6(4)
F86 C86 C81 119.3(3)
C85 C86 C81 124.0(4)

loop_
_geom_bond_atom_site_label_1
_geom_bond_atom_site_label_2
_geom_bond_distance
Zr1 C1 2.248(3)
Zr1 C11 2.503(3)
Zr1 C14 2.524(3)
Zr1 C17 2.528(3)
Zr1 C20 2.530(3)
Zr1 C18 2.534(3)
Zr1 C16 2.535(3)
Zr1 C15 2.537(3)
Zr1 C19 2.541(3)
Zr1 C12 2.547(3)
Zr1 C13 2.562(3)
Zr1 Si1 3.0398(11)
P1 C31 1.848(4)
P1 C41 1.848(4)
P1 C2 1.854(4)
Si1 C6 1.858(4)
Si1 C5 1.868(4)
Si1 C1 1.895(4)
Si1 C4 1.947(4)
B1 C81 1.641(5)
B1 C51 1.652(5)
B1 C71 1.657(5)
B1 C61 1.660(5)
C1 C2 1.342(5)
C2 C3 1.511(5)
C3 H3A 0.9700
C3 H3B 0.9700
C3 H3C 0.9700
C4 H4A 0.9700
C4 H4B 0.9700
C4 H4C 0.9700
C5 H5A 0.9700
C5 H5B 0.9700
C5 H5C 0.9700
C6 H6A 0.9700
C6 H6B 0.9700
C6 H6C 0.9700
C11 C12 1.406(6)
C11 C15 1.423(5)
C11 C21 1.500(5)
C12 C13 1.414(5)
C12 C22 1.511(5)
C13 C14 1.417(5)
C13 C23 1.501(6)
C14 C15 1.410(5)
C14 C24 1.512(5)
C15 C25 1.493(6)
C16 C17 1.405(5)
C16 C20 1.422(5)
C16 C26 1.506(5)
C17 C18 1.413(5)
C17 C27 1.509(5)
C18 C19 1.416(5)
C18 C28 1.507(5)
C19 C20 1.405(5)
C19 C29 1.504(5)
C20 C30 1.508(5)
C21 H21A 0.9700
C21 H21B 0.9700
C21 H21C 0.9700
C22 H22A 0.9700
C22 H22B 0.9700
C22 H22C 0.9700
C23 H23A 0.9700
C23 H23B 0.9700
C23 H23C 0.9700
C24 H24A 0.9700
C24 H24B 0.9700
C24 H24C 0.9700
C25 H25A 0.9700
C25 H25B 0.9700
C25 H25C 0.9700
C26 H26A 0.9700
C26 H26B 0.9700
C26 H26C 0.9700
C27 H27A 0.9700
C27 H27B 0.9700
C27 H27C 0.9700
C28 H28A 0.9700
C28 H28B 0.9700
C28 H28C 0.9700
C29 H29A 0.9700
C29 H29B 0.9700
C29 H29C 0.9700
C30 H30A 0.9700
C30 H30B 0.9700
C30 H30C 0.9700
C31 C36 1.378(5)
C31 C32 1.386(5)
F32 C32 1.345(5)
C32 C33 1.393(7)
F33 C33 1.341(6)
C33 C34 1.358(8)
F34 C34 1.309(5)
C34 C35 1.366(7)
F35 C35 1.344(6)
C35 C36 1.383(6)
F36 C36 1.343(5)
C41 C46 1.375(5)
C41 C42 1.380(5)
F42 C42 1.344(4)
C42 C43 1.373(6)
F43 C43 1.331(5)
C43 C44 1.371(6)
F44 C44 1.335(5)
C44 C45 1.357(6)
F45 C45 1.319(5)
C45 C46 1.385(6)
F46 C46 1.339(4)
C51 C56 1.381(5)
C51 C52 1.387(5)
F52 C52 1.351(4)
C52 C53 1.373(5)
F53 C53 1.350(4)
C53 C54 1.373(6)
F54 C54 1.346(4)
C54 C55 1.358(6)
F55 C55 1.347(4)
C55 C56 1.382(5)
F56 C56 1.348(4)
C61 C62 1.379(5)
C61 C66 1.402(5)
F62 C62 1.352(4)
C62 C63 1.365(5)
F63 C63 1.347(4)
C63 C64 1.386(6)
F64 C64 1.344(4)
C64 C65 1.366(6)
F65 C65 1.347(4)
C65 C66 1.380(5)
F66 C66 1.349(4)
C71 C72 1.386(4)
C71 C76 1.387(4)
F72 C72 1.358(4)
C72 C73 1.377(5)
F73 C73 1.351(4)
C73 C74 1.374(5)
F74 C74 1.332(4)
C74 C75 1.371(5)
F75 C75 1.349(4)
C75 C76 1.369(5)
F76 C76 1.359(4)
C81 C82 1.389(5)
C81 C86 1.398(5)
F82 C82 1.344(4)
C82 C83 1.382(5)
F83 C83 1.354(5)
C83 C84 1.368(7)
F84 C84 1.340(5)
C84 C85 1.360(7)
F85 C85 1.340(5)
C85 C86 1.391(6)
F86 C86 1.337(5)

loop_
_geom_torsion_atom_site_label_1
_geom_torsion_atom_site_label_2
_geom_torsion_atom_site_label_3
_geom_torsion_atom_site_label_4
_geom_torsion
C1 Zr1 Si1 C6 90.9(2)
C11 Zr1 Si1 C6 -145.9(2)
C14 Zr1 Si1 C6 153.9(2)
C17 Zr1 Si1 C6 -26.2(2)
C20 Zr1 Si1 C6 24.5(2)
C18 Zr1 Si1 C6 1.8(2)
C16 Zr1 Si1 C6 -23.3(2)
C15 Zr1 Si1 C6 -174.5(2)
C19 Zr1 Si1 C6 29.1(2)
C12 Zr1 Si1 C6 -161.4(2)
C13 Zr1 Si1 C6 166.4(2)
C1 Zr1 Si1 C5 -96.8(2)
C11 Zr1 Si1 C5 26.42(19)
C14 Zr1 Si1 C5 -33.78(19)
C17 Zr1 Si1 C5 146.12(19)
C20 Zr1 Si1 C5 -163.1(2)
C18 Zr1 Si1 C5 174.17(19)
C16 Zr1 Si1 C5 149.1(2)
C15 Zr1 Si1 C5 -2.1(2)
C19 Zr1 Si1 C5 -158.52(19)
C12 Zr1 Si1 C5 10.96(19)
C13 Zr1 Si1 C5 -21.24(19)
C11 Zr1 Si1 C1 123.18(16)
C14 Zr1 Si1 C1 62.97(15)
C17 Zr1 Si1 C1 -117.12(15)
C20 Zr1 Si1 C1 -66.38(18)
C18 Zr1 Si1 C1 -89.07(15)
C16 Zr1 Si1 C1 -114.16(17)
C15 Zr1 Si1 C1 94.64(18)
C19 Zr1 Si1 C1 -61.76(15)
C12 Zr1 Si1 C1 107.72(15)
C13 Zr1 Si1 C1 75.52(15)
C1 Zr1 Si1 C4 172.55(18)
C11 Zr1 Si1 C4 -64.27(16)
C14 Zr1 Si1 C4 -124.48(16)
C17 Zr1 Si1 C4 55.43(15)
C20 Zr1 Si1 C4 106.17(18)
C18 Zr1 Si1 C4 83.48(16)
C16 Zr1 Si1 C4 58.39(17)
C15 Zr1 Si1 C4 -92.81(18)
C19 Zr1 Si1 C4 110.79(15)
C12 Zr1 Si1 C4 -79.73(15)
C13 Zr1 Si1 C4 -111.93(15)
C6 Si1 C1 C2 62.1(3)
C5 Si1 C1 C2 -64.3(3)
C4 Si1 C1 C2 176.4(3)
Zr1 Si1 C1 C2 -177.0(3)
C6 Si1 C1 Zr1 -120.95(18)
C5 Si1 C1 Zr1 112.71(19)
C4 Si1 C1 Zr1 -6.66(16)
C11 Zr1 C1 C2 96.6(4)
C14 Zr1 C1 C2 49.2(4)
C17 Zr1 C1 C2 -107.2(4)
C20 Zr1 C1 C2 -47.3(4)
C18 Zr1 C1 C2 -95.3(4)
C16 Zr1 C1 C2 -75.0(4)
C15 Zr1 C1 C2 54.6(4)
C19 Zr1 C1 C2 -62.8(4)
C12 Zr1 C1 C2 103.1(4)
C13 Zr1 C1 C2 76.7(4)
Si1 Zr1 C1 C2 176.0(5)
C11 Zr1 C1 Si1 -79.34(17)
C14 Zr1 C1 Si1 -126.75(13)
C17 Zr1 C1 Si1 76.85(14)
C20 Zr1 C1 Si1 136.68(12)
C18 Zr1 C1 Si1 88.77(13)
C16 Zr1 C1 Si1 109.04(17)
C15 Zr1 C1 Si1 -121.33(14)
C19 Zr1 C1 Si1 121.19(13)
C12 Zr1 C1 Si1 -72.90(13)
C13 Zr1 C1 Si1 -99.23(13)
Si1 C1 C2 C3 176.4(3)
Zr1 C1 C2 C3 1.3(6)
Si1 C1 C2 P1 3.4(4)
Zr1 C1 C2 P1 -171.7(2)
C31 P1 C2 C1 134.5(3)
C41 P1 C2 C1 -121.0(3)
C31 P1 C2 C3 -38.9(3)
C41 P1 C2 C3 65.6(3)
C1 Zr1 C11 C12 12.0(3)
C14 Zr1 C11 C12 76.7(2)
C17 Zr1 C11 C12 -145.5(2)
C20 Zr1 C11 C12 157.2(2)
C18 Zr1 C11 C12 -148.1(2)
C16 Zr1 C11 C12 -173.6(2)
C15 Zr1 C11 C12 113.3(3)
C19 Zr1 C11 C12 157.9(2)
C13 Zr1 C11 C12 36.4(2)
Si1 Zr1 C11 C12 -29.8(2)
C1 Zr1 C11 C15 -101.3(3)
C14 Zr1 C11 C15 -36.6(2)
C17 Zr1 C11 C15 101.2(2)
C20 Zr1 C11 C15 43.8(2)
C18 Zr1 C11 C15 98.6(3)
C16 Zr1 C11 C15 73.0(2)
C19 Zr1 C11 C15 44.6(3)
C12 Zr1 C11 C15 -113.3(3)
C13 Zr1 C11 C15 -76.9(2)
Si1 Zr1 C11 C15 -143.1(2)
C1 Zr1 C11 C21 134.7(3)
C14 Zr1 C11 C21 -160.6(4)
C17 Zr1 C11 C21 -22.8(4)
C20 Zr1 C11 C21 -80.2(3)
C18 Zr1 C11 C21 -25.4(4)
C16 Zr1 C11 C21 -51.0(3)
C15 Zr1 C11 C21 -124.0(5)
C19 Zr1 C11 C21 -79.5(4)
C12 Zr1 C11 C21 122.6(4)
C13 Zr1 C11 C21 159.1(4)
Si1 Zr1 C11 C21 92.9(3)
C15 C11 C12 C13 2.4(4)
C21 C11 C12 C13 173.9(3)
Zr1 C11 C12 C13 -66.2(2)
C15 C11 C12 C22 -165.9(3)
C21 C11 C12 C22 5.6(6)
Zr1 C11 C12 C22 125.5(3)
C15 C11 C12 Zr1 68.6(2)
C21 C11 C12 Zr1 -119.9(4)
C1 Zr1 C12 C11 -170.6(2)
C14 Zr1 C12 C11 -78.8(2)
C17 Zr1 C12 C11 48.7(3)
C20 Zr1 C12 C11 -33.3(3)
C18 Zr1 C12 C11 88.4(4)
C16 Zr1 C12 C11 7.8(3)
C15 Zr1 C12 C11 -38.3(2)
C19 Zr1 C12 C11 -73.5(5)
C13 Zr1 C12 C11 -115.9(3)
Si1 Zr1 C12 C11 152.8(2)
C1 Zr1 C12 C13 -54.7(2)
C11 Zr1 C12 C13 115.9(3)
C14 Zr1 C12 C13 37.0(2)
C17 Zr1 C12 C13 164.6(2)
C20 Zr1 C12 C13 82.6(3)
C18 Zr1 C12 C13 -155.7(3)
C16 Zr1 C12 C13 123.7(2)
C15 Zr1 C12 C13 77.6(2)
C19 Zr1 C12 C13 42.4(6)
Si1 Zr1 C12 C13 -91.3(2)
C1 Zr1 C12 C22 69.8(4)
C11 Zr1 C12 C22 -119.7(5)
C14 Zr1 C12 C22 161.5(4)
C17 Zr1 C12 C22 -70.9(4)
C20 Zr1 C12 C22 -152.9(3)
C18 Zr1 C12 C22 -31.2(6)
C16 Zr1 C12 C22 -111.8(4)
C15 Zr1 C12 C22 -157.9(4)
C19 Zr1 C12 C22 166.9(4)
C13 Zr1 C12 C22 124.5(5)
Si1 Zr1 C12 C22 33.1(4)
C11 C12 C13 C14 -0.1(4)
C22 C12 C13 C14 167.8(3)
Zr1 C12 C13 C14 -64.8(2)
C11 C12 C13 C23 -168.2(4)
C22 C12 C13 C23 -0.2(6)
Zr1 C12 C13 C23 127.2(4)
C11 C12 C13 Zr1 64.6(2)
C22 C12 C13 Zr1 -127.4(4)
C1 Zr1 C13 C12 124.1(2)
C11 Zr1 C13 C12 -36.6(2)
C14 Zr1 C13 C12 -115.1(3)
C17 Zr1 C13 C12 -43.1(5)
C20 Zr1 C13 C12 -125.3(2)
C18 Zr1 C13 C12 152.9(4)
C16 Zr1 C13 C12 -83.9(3)
C15 Zr1 C13 C12 -77.7(2)
C19 Zr1 C13 C12 -166.2(2)
Si1 Zr1 C13 C12 86.2(2)
C1 Zr1 C13 C14 -120.7(2)
C11 Zr1 C13 C14 78.5(2)
C17 Zr1 C13 C14 72.0(5)
C20 Zr1 C13 C14 -10.2(3)
C18 Zr1 C13 C14 -92.0(5)
C16 Zr1 C13 C14 31.3(3)
C15 Zr1 C13 C14 37.4(2)
C19 Zr1 C13 C14 -51.0(3)
C12 Zr1 C13 C14 115.1(3)
Si1 Zr1 C13 C14 -158.7(2)
C1 Zr1 C13 C23 0.4(4)
C11 Zr1 C13 C23 -160.4(4)
C14 Zr1 C13 C23 121.1(5)
C17 Zr1 C13 C23 -166.8(4)
C20 Zr1 C13 C23 110.9(4)
C18 Zr1 C13 C23 29.1(7)
C16 Zr1 C13 C23 152.4(3)
C15 Zr1 C13 C23 158.5(4)
C19 Zr1 C13 C23 70.1(4)
C12 Zr1 C13 C23 -123.8(5)
Si1 Zr1 C13 C23 -37.6(4)
C12 C13 C14 C15 -2.2(4)
C23 C13 C14 C15 166.0(3)
Zr1 C13 C14 C15 -67.6(2)
C12 C13 C14 C24 -168.9(3)
C23 C13 C14 C24 -0.7(6)
Zr1 C13 C14 C24 125.7(4)
C12 C13 C14 Zr1 65.4(2)
C23 C13 C14 Zr1 -126.3(4)
C1 Zr1 C14 C15 172.0(2)
C11 Zr1 C14 C15 37.1(2)
C17 Zr1 C14 C15 -41.7(3)
C20 Zr1 C14 C15 -74.0(2)
C18 Zr1 C14 C15 -95.6(3)
C16 Zr1 C14 C15 -44.0(2)
C19 Zr1 C14 C15 -101.2(2)
C12 Zr1 C14 C15 77.4(2)
C13 Zr1 C14 C15 114.2(3)
Si1 Zr1 C14 C15 138.13(19)
C1 Zr1 C14 C13 57.7(2)
C11 Zr1 C14 C13 -77.1(2)
C17 Zr1 C14 C13 -155.9(2)
C20 Zr1 C14 C13 171.7(2)
C18 Zr1 C14 C13 150.2(2)
C16 Zr1 C14 C13 -158.2(2)
C15 Zr1 C14 C13 -114.2(3)
C19 Zr1 C14 C13 144.6(2)
C12 Zr1 C14 C13 -36.8(2)
Si1 Zr1 C14 C13 23.9(2)
C1 Zr1 C14 C24 -66.2(4)
C11 Zr1 C14 C24 158.9(4)
C17 Zr1 C14 C24 80.1(4)
C20 Zr1 C14 C24 47.8(4)
C18 Zr1 C14 C24 26.2(5)
C16 Zr1 C14 C24 77.8(4)
C15 Zr1 C14 C24 121.8(5)
C19 Zr1 C14 C24 20.7(4)
C12 Zr1 C14 C24 -160.7(4)
C13 Zr1 C14 C24 -124.0(5)
Si1 Zr1 C14 C24 -100.0(4)
C13 C14 C15 C11 3.7(4)
C24 C14 C15 C11 170.6(3)
Zr1 C14 C15 C11 -64.6(2)
C13 C14 C15 C25 -161.4(3)
C24 C14 C15 C25 5.5(6)
Zr1 C14 C15 C25 130.3(4)
C13 C14 C15 Zr1 68.3(2)
C24 C14 C15 Zr1 -124.8(4)
C12 C11 C15 C14 -3.7(4)
C21 C11 C15 C14 -175.1(3)
Zr1 C11 C15 C14 65.3(2)
C12 C11 C15 C25 161.0(4)
C21 C11 C15 C25 -10.3(6)
Zr1 C11 C15 C25 -130.0(4)
C12 C11 C15 Zr1 -69.0(2)
C21 C11 C15 Zr1 119.6(4)
C1 Zr1 C15 C14 -10.1(3)
C11 Zr1 C15 C14 -115.4(3)
C17 Zr1 C15 C14 152.3(2)
C20 Zr1 C15 C14 105.6(2)
C18 Zr1 C15 C14 123.9(2)
C16 Zr1 C15 C14 138.4(2)
C19 Zr1 C15 C14 93.3(2)
C12 Zr1 C15 C14 -77.8(2)
C13 Zr1 C15 C14 -37.4(2)
Si1 Zr1 C15 C14 -61.5(2)
C1 Zr1 C15 C11 105.3(2)
C14 Zr1 C15 C11 115.4(3)
C17 Zr1 C15 C11 -92.2(2)
C20 Zr1 C15 C11 -139.0(2)
C18 Zr1 C15 C11 -120.7(2)
C16 Zr1 C15 C11 -106.2(2)
C19 Zr1 C15 C11 -151.3(2)
C12 Zr1 C15 C11 37.7(2)
C13 Zr1 C15 C11 78.0(2)
Si1 Zr1 C15 C11 54.0(3)
C1 Zr1 C15 C25 -131.8(4)
C11 Zr1 C15 C25 122.9(5)
C14 Zr1 C15 C25 -121.7(5)
C17 Zr1 C15 C25 30.7(4)
C20 Zr1 C15 C25 -16.1(4)
C18 Zr1 C15 C25 2.2(5)
C16 Zr1 C15 C25 16.7(4)
C19 Zr1 C15 C25 -28.3(4)
C12 Zr1 C15 C25 160.6(4)
C13 Zr1 C15 C25 -159.1(4)
Si1 Zr1 C15 C25 176.9(3)
C1 Zr1 C16 C17 -62.6(3)
C11 Zr1 C16 C17 123.9(2)
C14 Zr1 C16 C17 177.28(19)
C20 Zr1 C16 C17 -114.8(3)
C18 Zr1 C16 C17 -37.1(2)
C15 Zr1 C16 C17 155.3(2)
C19 Zr1 C16 C17 -77.7(2)
C12 Zr1 C16 C17 119.8(2)
C13 Zr1 C16 C17 160.3(2)
Si1 Zr1 C16 C17 -5.4(2)
C1 Zr1 C16 C20 52.2(3)
C11 Zr1 C16 C20 -121.3(2)
C14 Zr1 C16 C20 -68.0(2)
C17 Zr1 C16 C20 114.8(3)
C18 Zr1 C16 C20 77.6(2)
C15 Zr1 C16 C20 -89.9(2)
C19 Zr1 C16 C20 37.0(2)
C12 Zr1 C16 C20 -125.5(2)
C13 Zr1 C16 C20 -84.9(2)
Si1 Zr1 C16 C20 109.3(2)
C1 Zr1 C16 C26 177.4(3)
C11 Zr1 C16 C26 4.0(4)
C14 Zr1 C16 C26 57.3(4)
C17 Zr1 C16 C26 -120.0(4)
C20 Zr1 C16 C26 125.3(5)
C18 Zr1 C16 C26 -157.1(4)
C15 Zr1 C16 C26 35.4(4)
C19 Zr1 C16 C26 162.3(4)
C12 Zr1 C16 C26 -0.2(4)
C13 Zr1 C16 C26 40.3(4)
Si1 Zr1 C16 C26 -125.4(3)
C20 C16 C17 C18 0.5(4)
C26 C16 C17 C18 -165.5(3)
Zr1 C16 C17 C18 66.6(2)
C20 C16 C17 C27 170.5(3)
C26 C16 C17 C27 4.5(5)
Zr1 C16 C17 C27 -123.4(3)
C20 C16 C17 Zr1 -66.1(2)
C26 C16 C17 Zr1 127.9(3)
C1 Zr1 C17 C16 137.6(2)
C11 Zr1 C17 C16 -62.1(2)
C14 Zr1 C17 C16 -4.0(3)
C20 Zr1 C17 C16 37.41(19)
C18 Zr1 C17 C16 115.0(3)
C15 Zr1 C17 C16 -26.8(2)
C19 Zr1 C17 C16 77.7(2)
C12 Zr1 C17 C16 -87.4(2)
C13 Zr1 C17 C16 -56.5(5)
Si1 Zr1 C17 C16 176.10(18)
C1 Zr1 C17 C18 22.6(2)
C11 Zr1 C17 C18 -177.0(2)
C14 Zr1 C17 C18 -119.0(2)
C20 Zr1 C17 C18 -77.6(2)
C16 Zr1 C17 C18 -115.0(3)
C15 Zr1 C17 C18 -141.8(2)
C19 Zr1 C17 C18 -37.3(2)
C12 Zr1 C17 C18 157.6(2)
C13 Zr1 C17 C18 -171.5(4)
Si1 Zr1 C17 C18 61.1(2)
C1 Zr1 C17 C27 -101.7(4)
C11 Zr1 C17 C27 58.6(4)
C14 Zr1 C17 C27 116.7(4)
C20 Zr1 C17 C27 158.1(4)
C18 Zr1 C17 C27 -124.3(4)
C16 Zr1 C17 C27 120.7(4)
C15 Zr1 C17 C27 93.9(4)
C19 Zr1 C17 C27 -161.6(4)
C12 Zr1 C17 C27 33.3(4)
C13 Zr1 C17 C27 64.2(6)
Si1 Zr1 C17 C27 -63.2(4)
C16 C17 C18 C19 0.0(4)
C27 C17 C18 C19 -169.6(3)
Zr1 C17 C18 C19 66.8(2)
C16 C17 C18 C28 166.7(3)
C27 C17 C18 C28 -2.9(6)
Zr1 C17 C18 C28 -126.6(4)
C16 C17 C18 Zr1 -66.7(2)
C27 C17 C18 Zr1 123.7(4)
C1 Zr1 C18 C17 -160.0(2)
C11 Zr1 C18 C17 4.6(3)
C14 Zr1 C18 C17 104.8(3)
C20 Zr1 C18 C17 77.7(2)
C16 Zr1 C18 C17 36.9(2)
C15 Zr1 C18 C17 54.9(3)
C19 Zr1 C18 C17 114.5(3)
C12 Zr1 C18 C17 -57.4(5)
C13 Zr1 C18 C17 171.9(4)
Si1 Zr1 C18 C17 -121.5(2)
C1 Zr1 C18 C19 85.5(2)
C11 Zr1 C18 C19 -109.9(3)
C14 Zr1 C18 C19 -9.6(3)
C17 Zr1 C18 C19 -114.5(3)
C20 Zr1 C18 C19 -36.7(2)
C16 Zr1 C18 C19 -77.6(2)
C15 Zr1 C18 C19 -59.6(3)
C12 Zr1 C18 C19 -171.9(3)
C13 Zr1 C18 C19 57.4(5)
Si1 Zr1 C18 C19 124.1(2)
C1 Zr1 C18 C28 -36.0(4)
C11 Zr1 C18 C28 128.6(4)
C14 Zr1 C18 C28 -131.2(4)
C17 Zr1 C18 C28 124.0(5)
C20 Zr1 C18 C28 -158.3(4)
C16 Zr1 C18 C28 160.9(4)
C15 Zr1 C18 C28 178.9(3)
C19 Zr1 C18 C28 -121.6(5)
C12 Zr1 C18 C28 66.6(6)
C13 Zr1 C18 C28 -64.1(6)
Si1 Zr1 C18 C28 2.5(4)
C17 C18 C19 C20 -0.6(4)
C28 C18 C19 C20 -167.6(3)
Zr1 C18 C19 C20 65.9(2)
C17 C18 C19 C29 165.3(3)
C28 C18 C19 C29 -1.7(6)
Zr1 C18 C19 C29 -128.3(3)
C17 C18 C19 Zr1 -66.4(2)
C28 C18 C19 Zr1 126.5(3)
C1 Zr1 C19 C20 152.6(2)
C11 Zr1 C19 C20 -1.3(3)
C14 Zr1 C19 C20 58.7(2)
C17 Zr1 C19 C20 -77.9(2)
C18 Zr1 C19 C20 -115.3(3)
C16 Zr1 C19 C20 -37.6(2)
C15 Zr1 C19 C20 23.4(2)
C12 Zr1 C19 C20 54.0(6)
C13 Zr1 C19 C20 85.4(3)
Si1 Zr1 C19 C20 -174.03(19)
C1 Zr1 C19 C18 -92.1(2)
C11 Zr1 C19 C18 114.0(2)
C14 Zr1 C19 C18 174.0(2)
C17 Zr1 C19 C18 37.3(2)
C20 Zr1 C19 C18 115.3(3)
C16 Zr1 C19 C18 77.7(2)
C15 Zr1 C19 C18 138.7(2)
C12 Zr1 C19 C18 169.3(4)
C13 Zr1 C19 C18 -159.3(2)
Si1 Zr1 C19 C18 -58.8(2)
C1 Zr1 C19 C29 30.4(4)
C11 Zr1 C19 C29 -123.5(4)
C14 Zr1 C19 C29 -63.5(4)
C17 Zr1 C19 C29 159.9(4)
C20 Zr1 C19 C29 -122.2(5)
C18 Zr1 C19 C29 122.6(5)
C16 Zr1 C19 C29 -159.7(4)
C15 Zr1 C19 C29 -98.8(4)
C12 Zr1 C19 C29 -68.1(7)
C13 Zr1 C19 C29 -36.7(5)
Si1 Zr1 C19 C29 63.8(4)
C18 C19 C20 C16 0.9(4)
C29 C19 C20 C16 -165.0(3)
Zr1 C19 C20 C16 66.8(2)
C18 C19 C20 C30 166.5(3)
C29 C19 C20 C30 0.6(6)
Zr1 C19 C20 C30 -127.6(4)
C18 C19 C20 Zr1 -65.9(2)
C29 C19 C20 Zr1 128.2(4)
C17 C16 C20 C19 -0.9(4)
C26 C16 C20 C19 164.4(4)
Zr1 C16 C20 C19 -67.1(2)
C17 C16 C20 C30 -165.9(4)
C26 C16 C20 C30 -0.6(6)
Zr1 C16 C20 C30 127.9(4)
C17 C16 C20 Zr1 66.2(2)
C26 C16 C20 Zr1 -128.5(4)
C1 Zr1 C20 C19 -30.0(2)
C11 Zr1 C20 C19 179.1(2)
C14 Zr1 C20 C19 -127.6(2)
C17 Zr1 C20 C19 77.6(2)
C18 Zr1 C20 C19 37.0(2)
C16 Zr1 C20 C19 114.5(3)
C15 Zr1 C20 C19 -158.8(2)
C12 Zr1 C20 C19 -162.8(2)
C13 Zr1 C20 C19 -122.2(2)
Si1 Zr1 C20 C19 8.4(3)
C1 Zr1 C20 C16 -144.5(2)
C11 Zr1 C20 C16 64.6(2)
C14 Zr1 C20 C16 117.9(2)
C17 Zr1 C20 C16 -36.9(2)
C18 Zr1 C20 C16 -77.5(2)
C15 Zr1 C20 C16 86.8(2)
C19 Zr1 C20 C16 -114.5(3)
C12 Zr1 C20 C16 82.7(3)
C13 Zr1 C20 C16 123.3(2)
Si1 Zr1 C20 C16 -106.1(2)
C1 Zr1 C20 C30 90.7(4)
C11 Zr1 C20 C30 -60.2(4)
C14 Zr1 C20 C30 -7.0(4)
C17 Zr1 C20 C30 -161.8(4)
C18 Zr1 C20 C30 157.7(4)
C16 Zr1 C20 C30 -124.9(5)
C15 Zr1 C20 C30 -38.1(4)
C19 Zr1 C20 C30 120.7(5)
C12 Zr1 C20 C30 -42.1(4)
C13 Zr1 C20 C30 -1.5(4)
Si1 Zr1 C20 C30 129.1(3)
C41 P1 C31 C36 -29.6(4)
C2 P1 C31 C36 82.7(4)
C41 P1 C31 C32 148.9(3)
C2 P1 C31 C32 -98.8(3)
C36 C31 C32 F32 178.9(4)
P1 C31 C32 F32 0.2(5)
C36 C31 C32 C33 0.0(6)
P1 C31 C32 C33 -178.7(4)
F32 C32 C33 F33 1.3(7)
C31 C32 C33 F33 -179.7(4)
F32 C32 C33 C34 -178.1(4)
C31 C32 C33 C34 0.8(7)
F33 C33 C34 F34 -0.7(8)
C32 C33 C34 F34 178.8(4)
F33 C33 C34 C35 -178.7(4)
C32 C33 C34 C35 0.7(7)
F34 C34 C35 F35 1.1(7)
C33 C34 C35 F35 179.1(4)
F34 C34 C35 C36 178.9(4)
C33 C34 C35 C36 -3.0(7)
C32 C31 C36 F36 177.6(4)
P1 C31 C36 F36 -3.9(6)
C32 C31 C36 C35 -2.3(6)
P1 C31 C36 C35 176.2(3)
F35 C35 C36 F36 1.9(6)
C34 C35 C36 F36 -176.0(4)
F35 C35 C36 C31 -178.2(4)
C34 C35 C36 C31 4.0(7)
C31 P1 C41 C46 123.3(3)
C2 P1 C41 C46 17.3(4)
C31 P1 C41 C42 -64.8(3)
C2 P1 C41 C42 -170.9(3)
C46 C41 C42 F42 178.6(4)
P1 C41 C42 F42 5.8(5)
C46 C41 C42 C43 -2.5(7)
P1 C41 C42 C43 -175.3(4)
F42 C42 C43 F43 -0.3(8)
C41 C42 C43 F43 -179.2(5)
F42 C42 C43 C44 -178.7(5)
C41 C42 C43 C44 2.4(8)
F43 C43 C44 F44 0.2(9)
C42 C43 C44 F44 178.7(5)
F43 C43 C44 C45 -179.8(5)
C42 C43 C44 C45 -1.4(8)
F44 C44 C45 F45 -0.2(8)
C43 C44 C45 F45 179.9(5)
F44 C44 C45 C46 -179.3(5)
C43 C44 C45 C46 0.7(8)
C42 C41 C46 F46 -176.7(4)
P1 C41 C46 F46 -4.7(6)
C42 C41 C46 C45 1.7(6)
P1 C41 C46 C45 173.7(3)
F45 C45 C46 F46 -1.5(6)
C44 C45 C46 F46 177.6(4)
F45 C45 C46 C41 179.9(4)
C44 C45 C46 C41 -0.9(7)
C81 B1 C51 C56 109.7(4)
C71 B1 C51 C56 -128.1(3)
C61 B1 C51 C56 -12.7(5)
C81 B1 C51 C52 -63.3(4)
C71 B1 C51 C52 58.9(4)
C61 B1 C51 C52 174.3(3)
C56 C51 C52 F52 -179.5(3)
B1 C51 C52 F52 -5.5(4)
C56 C51 C52 C53 0.9(5)
B1 C51 C52 C53 174.9(3)
F52 C52 C53 F53 -2.0(5)
C51 C52 C53 F53 177.6(3)
F52 C52 C53 C54 179.0(3)
C51 C52 C53 C54 -1.4(6)
F53 C53 C54 F54 -0.2(6)
C52 C53 C54 F54 178.9(4)
F53 C53 C54 C55 -177.7(4)
C52 C53 C54 C55 1.3(6)
F54 C54 C55 F55 0.8(6)
C53 C54 C55 F55 178.3(4)
F54 C54 C55 C56 -178.4(4)
C53 C54 C55 C56 -0.8(6)
C52 C51 C56 F56 178.8(3)
B1 C51 C56 F56 5.5(5)
C52 C51 C56 C55 -0.3(5)
B1 C51 C56 C55 -173.7(3)
F55 C55 C56 F56 2.0(5)
C54 C55 C56 F56 -178.8(3)
F55 C55 C56 C51 -178.8(3)
C54 C55 C56 C51 0.3(6)
C81 B1 C61 C62 -172.6(3)
C51 B1 C61 C62 -57.1(4)
C71 B1 C61 C62 65.0(3)
C81 B1 C61 C66 14.5(5)
C51 B1 C61 C66 130.0(3)
C71 B1 C61 C66 -107.9(3)
C66 C61 C62 F62 177.9(3)
B1 C61 C62 F62 4.1(5)
C66 C61 C62 C63 -1.7(5)
B1 C61 C62 C63 -175.5(3)
F62 C62 C63 F63 0.4(5)
C61 C62 C63 F63 -180.0(3)
F62 C62 C63 C64 -178.4(3)
C61 C62 C63 C64 1.3(6)
F63 C63 C64 F64 0.5(5)
C62 C63 C64 F64 179.3(3)
F63 C63 C64 C65 -178.8(3)
C62 C63 C64 C65 0.0(6)
F64 C64 C65 F65 -0.5(6)
C63 C64 C65 F65 178.8(3)
F64 C64 C65 C66 -179.9(3)
C63 C64 C65 C66 -0.6(6)
F65 C65 C66 F66 -1.0(5)
C64 C65 C66 F66 178.4(3)
F65 C65 C66 C61 -179.4(3)
C64 C65 C66 C61 0.0(6)
C62 C61 C66 F66 -177.3(3)
B1 C61 C66 F66 -3.9(5)
C62 C61 C66 C65 1.0(5)
B1 C61 C66 C65 174.4(3)
C81 B1 C71 C72 129.8(3)
C51 B1 C71 C72 14.8(5)
C61 B1 C71 C72 -107.9(3)
C81 B1 C71 C76 -54.3(4)
C51 B1 C71 C76 -169.3(3)
C61 B1 C71 C76 68.0(3)
C76 C71 C72 F72 -176.5(3)
B1 C71 C72 F72 -0.4(5)
C76 C71 C72 C73 2.8(5)
B1 C71 C72 C73 179.0(3)
F72 C72 C73 F73 -1.2(5)
C71 C72 C73 F73 179.4(3)
F72 C72 C73 C74 178.4(3)
C71 C72 C73 C74 -1.0(5)
F73 C73 C74 F74 -0.6(5)
C72 C73 C74 F74 179.8(3)
F73 C73 C74 C75 178.6(3)
C72 C73 C74 C75 -1.1(5)
F74 C74 C75 F75 -0.1(5)
C73 C74 C75 F75 -179.2(3)
F74 C74 C75 C76 -179.8(3)
C73 C74 C75 C76 1.0(5)
F75 C75 C76 F76 1.4(5)
C74 C75 C76 F76 -178.9(3)
F75 C75 C76 C71 -178.6(3)
C74 C75 C76 C71 1.1(5)
C72 C71 C76 F76 177.1(3)
B1 C71 C76 F76 0.7(5)
C72 C71 C76 C75 -2.9(5)
B1 C71 C76 C75 -179.3(3)
C51 B1 C81 C82 107.8(4)
C71 B1 C81 C82 -13.9(5)
C61 B1 C81 C82 -129.4(3)
C51 B1 C81 C86 -62.7(4)
C71 B1 C81 C86 175.5(3)
C61 B1 C81 C86 60.1(4)
C86 C81 C82 F82 176.8(3)
B1 C81 C82 F82 5.9(5)
C86 C81 C82 C83 -2.6(5)
B1 C81 C82 C83 -173.5(3)
F82 C82 C83 F83 1.4(5)
C81 C82 C83 F83 -179.1(3)
F82 C82 C83 C84 -178.1(3)
C81 C82 C83 C84 1.4(6)
F83 C83 C84 F84 0.8(6)
C82 C83 C84 F84 -179.8(4)
F83 C83 C84 C85 -178.7(4)
C82 C83 C84 C85 0.8(6)
F84 C84 C85 F85 0.1(6)
C83 C84 C85 F85 179.5(4)
F84 C84 C85 C86 179.1(4)
C83 C84 C85 C86 -1.4(6)
F85 C85 C86 F86 -0.5(5)
C84 C85 C86 F86 -179.6(4)
F85 C85 C86 C81 179.1(3)
C84 C85 C86 C81 0.0(6)
C82 C81 C86 F86 -178.5(3)
B1 C81 C86 F86 -6.7(5)
C82 C81 C86 C85 1.9(5)
B1 C81 C86 C85 173.8(3)

loop_
_platon_squeeze_void_nr
_platon_squeeze_void_average_x
_platon_squeeze_void_average_y
_platon_squeeze_void_average_z
_platon_squeeze_void_volume
_platon_squeeze_void_count_electrons
_platon_squeeze_void_content
1 0.500 0.000 0.000 763 51 ' '
